data_7211898
loop_
_publ_author_name
'Gibson, Emma K.'
'Winfield, John M.'
'Muir, Kenneth W.'
'Carr, Robert H.'
'Eaglesham, Archie'
'Gavezzotti, Angelo'
'Lennon, David'

_publ_section_title
;
 A structural and spectroscopic investigation of the hydrochlorination of
 4,4'-methylenedianiline.
;
_journal_issue 15
_journal_name_full 'Physical chemistry chemical physics : PCCP'
_journal_page_first 3824
_journal_page_last 3833
_journal_paper_doi 10.1039/b916368a
_journal_volume 12
_journal_year 2010
_chemical_absolute_configuration ad
_chemical_formula_moiety 'C13 H16 N2, 2(C13 H14 N2), H2 O, 2(Cl)'
_chemical_formula_sum 'C39 H46 Cl2 N6 O'
_chemical_formula_weight 685.72
_chemical_name_common 'Compound X'
_chemical_name_systematic
;
?
;
_space_group_IT_number 5
_symmetry_cell_setting monoclinic
_symmetry_space_group_name_Hall 'C 2y'
_symmetry_space_group_name_H-M 'C 1 2 1'
_atom_sites_solution_hydrogens geom
_atom_sites_solution_primary direct
_atom_sites_solution_secondary difmap
_audit_creation_method SHELXL-97
_cell_angle_alpha 90.00
_cell_angle_beta 118.9620(10)
_cell_angle_gamma 90.00
_cell_formula_units_Z 2
_cell_length_a 25.6208(5)
_cell_length_b 5.7067(2)
_cell_length_c 13.7826(5)
_cell_measurement_reflns_used 1365
_cell_measurement_temperature 120(2)
_cell_measurement_theta_max 30.034
_cell_measurement_theta_min 1
_cell_volume 1763.14(10)
_computing_cell_refinement 'HKL Scalepack (Otwinowski & Minor 1997)'
_computing_data_collection 'Collect (Nonius BV, 1997-2000)'
_computing_data_reduction 'HKL Denzo and Scalepack (Otwinowski & Minor 1997'
_computing_molecular_graphics 'Ortep-3 for Windows (Farrugia, 1997)'
_computing_publication_material 'WinGX publication routines (Farrugia, 1999)'
_computing_structure_refinement 'SHELXL-97 (Sheldrick, 1997)'
_computing_structure_solution 'SHELXS-97 (Sheldrick, 1997)'
_diffrn_ambient_temperature 120(2)
_diffrn_measured_fraction_theta_full 0.986
_diffrn_measured_fraction_theta_max 0.986
_diffrn_measurement_device_type KappaCCD
_diffrn_measurement_method 'CCD; rotation images; thick slices'
_diffrn_radiation_monochromator graphite
_diffrn_radiation_source 'fine-focus sealed tube'
_diffrn_radiation_type MoK\a
_diffrn_radiation_wavelength 0.71073
_diffrn_reflns_av_R_equivalents 0.0474
_diffrn_reflns_av_sigmaI/netI 0.0482
_diffrn_reflns_limit_h_max 36
_diffrn_reflns_limit_h_min -36
_diffrn_reflns_limit_k_max 8
_diffrn_reflns_limit_k_min -8
_diffrn_reflns_limit_l_max 19
_diffrn_reflns_limit_l_min -19
_diffrn_reflns_number 15531
_diffrn_reflns_theta_full 30.52
_diffrn_reflns_theta_max 30.52
_diffrn_reflns_theta_min 1.69
_exptl_absorpt_coefficient_mu 0.225
_exptl_absorpt_correction_T_max 0.956
_exptl_absorpt_correction_T_min 0.745
_exptl_absorpt_correction_type empirical
_exptl_absorpt_process_details SADABS
_exptl_crystal_colour colourless
_exptl_crystal_density_diffrn 1.292
_exptl_crystal_density_method 'not measured'
_exptl_crystal_description needle
_exptl_crystal_F_000 728
_exptl_crystal_size_max 0.56
_exptl_crystal_size_mid 0.25
_exptl_crystal_size_min 0.20
_refine_diff_density_max 0.299
_refine_diff_density_min -0.228
_refine_diff_density_rms 0.049
_refine_ls_abs_structure_details 'Flack H D (1983), Acta Cryst. A39, 876-881'
_refine_ls_abs_structure_Flack 0.01(4)
_refine_ls_extinction_method none
_refine_ls_goodness_of_fit_ref 1.031
_refine_ls_hydrogen_treatment mixed
_refine_ls_matrix_type full
_refine_ls_number_parameters 250
_refine_ls_number_reflns 5192
_refine_ls_number_restraints 1
_refine_ls_restrained_S_all 1.031
_refine_ls_R_factor_all 0.0415
_refine_ls_R_factor_gt 0.0370
_refine_ls_shift/su_max 0.001
_refine_ls_shift/su_mean 0.000
_refine_ls_structure_factor_coef Fsqd
_refine_ls_weighting_details 'calc w=1/[\s^2^(Fo^2^)+(0.0339P)^2^+0.9167P] where P=(Fo^2^+2Fc^2^)/3'
_refine_ls_weighting_scheme calc
_refine_ls_wR_factor_gt 0.0815
_refine_ls_wR_factor_ref 0.0831
_reflns_number_gt 4851
_reflns_number_total 5192
_reflns_threshold_expression >2sigma(I)
_cod_data_source_file b916368a.txt
_cod_data_source_block 3MDA.2HCl.H2O
_cod_original_sg_symbol_H-M C2
_cod_database_code 7211898

loop_
_symmetry_equiv_pos_as_xyz
'x, y, z'
'-x, y, -z'
'x+1/2, y+1/2, z'
'-x+1/2, y+1/2, -z'

loop_
_atom_site_label
_atom_site_type_symbol
_atom_site_fract_x
_atom_site_fract_y
_atom_site_fract_z
_atom_site_U_iso_or_equiv
_atom_site_adp_type
_atom_site_occupancy
_atom_site_symmetry_multiplicity
_atom_site_calc_flag
_atom_site_refinement_flags
Cl1 Cl 0.100232(15) 0.32142(6) 0.58870(3) 0.01888(8) Uani 1 1 d .
C11 C 0.25646(7) 0.1295(3) 0.79274(12) 0.0212(3) Uani 1 1 d .
H11A H 0.2453 -0.0382 0.7865 0.025 Uiso 1 1 calc R
H11B H 0.2192 0.2220 0.7640 0.025 Uiso 1 1 calc R
C111 C 0.28421(6) 0.1747(3) 0.71938(11) 0.0171(3) Uani 1 1 d .
C112 C 0.27194(6) 0.3779(2) 0.65569(12) 0.0182(3) Uani 1 1 d .
H112 H 0.2458 0.4917 0.6592 0.022 Uiso 1 1 calc R
C113 C 0.29687(6) 0.4184(3) 0.58724(12) 0.0179(3) Uani 1 1 d .
H113 H 0.2879 0.5587 0.5450 0.021 Uiso 1 1 calc R
C114 C 0.33500(6) 0.2527(2) 0.58072(11) 0.0157(3) Uani 1 1 d .
C115 C 0.34808(6) 0.0485(3) 0.64451(12) 0.0178(3) Uani 1 1 d .
H115 H 0.3742 -0.0656 0.6412 0.021 Uiso 1 1 calc R
C116 C 0.32298(6) 0.0128(3) 0.71256(12) 0.0188(3) Uani 1 1 d .
H116 H 0.3325 -0.1262 0.7558 0.023 Uiso 1 1 calc R
C121 C 0.29544(6) 0.1878(3) 0.91487(11) 0.0159(3) Uani 1 1 d .
C122 C 0.29830(6) 0.0341(3) 0.99564(12) 0.0168(3) Uani 1 1 d .
H122 H 0.2779 -0.1117 0.9738 0.020 Uiso 1 1 calc R
C123 C 0.33057(6) 0.0900(3) 1.10825(12) 0.0167(3) Uani 1 1 d .
H123 H 0.3320 -0.0180 1.1619 0.020 Uiso 1 1 calc R
C124 C 0.36061(6) 0.3023(3) 1.14237(11) 0.0155(2) Uani 1 1 d .
C125 C 0.35877(6) 0.4569(2) 1.06210(12) 0.0167(3) Uani 1 1 d .
H125 H 0.3797 0.6015 1.0841 0.020 Uiso 1 1 calc R
C126 C 0.32647(7) 0.4000(3) 0.95030(12) 0.0185(3) Uani 1 1 d .
H126 H 0.3254 0.5074 0.8967 0.022 Uiso 1 1 calc R
N11 N 0.36336(6) 0.2928(3) 0.51567(10) 0.0202(3) Uani 1 1 d .
N12 N 0.39558(6) 0.3554(2) 1.25715(10) 0.0190(3) Uani 1 1 d .
H1A H 0.3455(10) 0.398(4) 0.4650(19) 0.035(6) Uiso 1 1 d .
H1B H 0.3683(9) 0.161(4) 0.4833(18) 0.031(5) Uiso 1 1 d .
H1C H 0.3884(8) 0.492(4) 1.2731(16) 0.018(4) Uiso 1 1 d .
H1D H 0.3900(8) 0.253(3) 1.2994(15) 0.018(5) Uiso 1 1 d .
C21 C 0.5000 1.0628(4) 1.0000 0.0201(4) Uani 1 2 d S
H21A H 0.4646 1.1653 0.9753 0.024 Uiso 0.50 1 calc PR
H21B H 0.5354 1.1653 1.0247 0.024 Uiso 0.50 1 calc PR
C211 C 0.49299(6) 0.9188(2) 0.90196(11) 0.0145(3) Uani 1 1 d .
C212 C 0.51974(6) 0.9943(2) 0.84033(12) 0.0166(3) Uani 1 1 d .
H212 H 0.5423 1.1352 0.8604 0.020 Uiso 1 1 calc R
C213 C 0.51383(6) 0.8660(2) 0.74987(12) 0.0164(3) Uani 1 1 d .
H213 H 0.5316 0.9198 0.7073 0.020 Uiso 1 1 calc R
C214 C 0.48178(6) 0.6588(3) 0.72262(11) 0.0143(2) Uani 1 1 d .
C215 C 0.45433(6) 0.5794(2) 0.78189(11) 0.0145(3) Uani 1 1 d .
H215 H 0.4321 0.4377 0.7618 0.017 Uiso 1 1 calc R
C216 C 0.46005(6) 0.7119(2) 0.87159(11) 0.0157(3) Uani 1 1 d .
H216 H 0.4412 0.6602 0.9125 0.019 Uiso 1 1 calc R
N21 N 0.47742(6) 0.5190(2) 0.62999(11) 0.0176(2) Uani 1 1 d .
H2A H 0.5089(10) 0.430(4) 0.6498(17) 0.033(6) Uiso 1 1 d .
H2B H 0.4439(10) 0.413(4) 0.6013(17) 0.031(5) Uiso 1 1 d .
H2C H 0.4729(9) 0.609(4) 0.5726(18) 0.031(5) Uiso 1 1 d .
O1 O 0.5000 0.2003(3) 0.5000 0.0194(3) Uani 1 2 d S
H1W H 0.4698(10) 0.094(4) 0.474(2) 0.048(7) Uiso 1 1 d .

loop_
_atom_site_aniso_label
_atom_site_aniso_U_11
_atom_site_aniso_U_22
_atom_site_aniso_U_33
_atom_site_aniso_U_23
_atom_site_aniso_U_13
_atom_site_aniso_U_12
Cl1 0.02036(15) 0.01886(16) 0.01604(14) 0.00184(13) 0.00773(12) 0.00215(14)
C11 0.0159(7) 0.0293(8) 0.0164(6) -0.0019(6) 0.0064(6) -0.0021(6)
C111 0.0140(6) 0.0208(7) 0.0136(6) -0.0027(5) 0.0044(5) -0.0013(5)
C112 0.0154(6) 0.0170(7) 0.0186(6) -0.0033(5) 0.0055(5) 0.0034(5)
C113 0.0184(7) 0.0135(6) 0.0172(6) 0.0015(5) 0.0051(5) 0.0023(5)
C114 0.0146(6) 0.0162(7) 0.0139(6) -0.0038(5) 0.0050(5) -0.0030(5)
C115 0.0160(6) 0.0140(7) 0.0219(7) -0.0003(5) 0.0079(5) 0.0034(5)
C116 0.0183(7) 0.0152(7) 0.0205(6) 0.0027(5) 0.0074(6) 0.0011(5)
C121 0.0126(6) 0.0195(7) 0.0154(6) -0.0008(5) 0.0066(5) 0.0011(5)
C122 0.0151(6) 0.0135(6) 0.0212(7) -0.0022(5) 0.0083(5) -0.0013(5)
C123 0.0157(6) 0.0169(7) 0.0176(6) 0.0031(5) 0.0083(5) 0.0008(5)
C124 0.0117(5) 0.0168(6) 0.0160(5) 0.0004(6) 0.0052(5) 0.0037(6)
C125 0.0167(6) 0.0119(6) 0.0187(6) 0.0004(5) 0.0062(5) -0.0006(5)
C126 0.0188(7) 0.0190(7) 0.0161(6) 0.0030(5) 0.0071(6) -0.0004(5)
N11 0.0234(6) 0.0200(7) 0.0190(6) -0.0024(5) 0.0117(5) -0.0026(5)
N12 0.0188(6) 0.0205(7) 0.0150(5) -0.0018(5) 0.0061(5) 0.0012(5)
C21 0.0354(12) 0.0118(9) 0.0171(9) 0.000 0.0159(9) 0.000
C211 0.0177(6) 0.0128(6) 0.0136(6) 0.0018(5) 0.0080(5) 0.0026(5)
C212 0.0179(7) 0.0131(6) 0.0192(6) 0.0000(5) 0.0094(5) -0.0018(5)
C213 0.0188(6) 0.0163(7) 0.0183(6) 0.0015(5) 0.0123(5) -0.0004(5)
C214 0.0140(6) 0.0155(6) 0.0127(6) 0.0001(5) 0.0059(5) 0.0036(5)
C215 0.0154(6) 0.0126(6) 0.0134(6) 0.0006(5) 0.0052(5) -0.0010(5)
C216 0.0184(6) 0.0160(7) 0.0149(6) 0.0022(5) 0.0098(5) -0.0003(5)
N21 0.0221(6) 0.0169(6) 0.0161(6) -0.0014(5) 0.0111(5) -0.0003(5)
O1 0.0200(7) 0.0171(7) 0.0204(7) 0.000 0.0091(6) 0.000

loop_
_atom_type_symbol
_atom_type_description
_atom_type_scat_dispersion_real
_atom_type_scat_dispersion_imag
_atom_type_scat_source
C C 0.0033 0.0016 'International Tables Vol C Tables 4.2.6.8 and 6.1.1.4'
H H 0.0000 0.0000 'International Tables Vol C Tables 4.2.6.8 and 6.1.1.4'
Cl Cl 0.1484 0.1585 'International Tables Vol C Tables 4.2.6.8 and 6.1.1.4'
N N 0.0061 0.0033 'International Tables Vol C Tables 4.2.6.8 and 6.1.1.4'
O O 0.0106 0.0060 'International Tables Vol C Tables 4.2.6.8 and 6.1.1.4'

loop_
_geom_angle_atom_site_label_1
_geom_angle_atom_site_label_2
_geom_angle_atom_site_label_3
_geom_angle
_geom_angle_site_symmetry_1
_geom_angle_site_symmetry_3
C111 C11 C121 115.65(12) . .
C111 C11 H11A 108.4 . .
C121 C11 H11A 108.4 . .
C111 C11 H11B 108.4 . .
C121 C11 H11B 108.4 . .
H11A C11 H11B 107.4 . .
C116 C111 C112 117.37(13) . .
C116 C111 C11 120.88(14) . .
C112 C111 C11 121.75(13) . .
C113 C112 C111 121.83(13) . .
C113 C112 H112 119.1 . .
C111 C112 H112 119.1 . .
C112 C113 C114 119.81(13) . .
C112 C113 H113 120.1 . .
C114 C113 H113 120.1 . .
C113 C114 C115 119.13(13) . .
C113 C114 N11 121.36(13) . .
C115 C114 N11 119.41(13) . .
C116 C115 C114 119.98(13) . .
C116 C115 H115 120.0 . .
C114 C115 H115 120.0 . .
C115 C116 C111 121.88(14) . .
C115 C116 H116 119.1 . .
C111 C116 H116 119.1 . .
C122 C121 C126 117.73(12) . .
C122 C121 C11 119.95(13) . .
C126 C121 C11 122.21(13) . .
C121 C122 C123 121.23(13) . .
C121 C122 H122 119.4 . .
C123 C122 H122 119.4 . .
C124 C123 C122 120.52(13) . .
C124 C123 H123 119.7 . .
C122 C123 H123 119.7 . .
C123 C124 C125 118.79(12) . .
C123 C124 N12 120.61(13) . .
C125 C124 N12 120.49(14) . .
C126 C125 C124 120.27(13) . .
C126 C125 H125 119.9 . .
C124 C125 H125 119.9 . .
C125 C126 C121 121.45(13) . .
C125 C126 H126 119.3 . .
C121 C126 H126 119.3 . .
C114 N11 H1A 113.0(15) . .
C114 N11 H1B 114.1(14) . .
H1A N11 H1B 108.7(19) . .
C124 N12 H1C 112.5(13) . .
C124 N12 H1D 112.2(12) . .
H1C N12 H1D 107.9(17) . .
C211 C21 C211 114.37(17) . 2_657
C211 C21 H21A 108.7 . .
C211 C21 H21A 108.7 2_657 .
C211 C21 H21B 108.7 . .
C211 C21 H21B 108.7 2_657 .
H21A C21 H21B 107.6 . .
C212 C211 C216 118.95(13) . .
C212 C211 C21 119.68(13) . .
C216 C211 C21 121.37(12) . .
C213 C212 C211 120.83(13) . .
C213 C212 H212 119.6 . .
C211 C212 H212 119.6 . .
C214 C213 C212 119.09(13) . .
C214 C213 H213 120.5 . .
C212 C213 H213 120.5 . .
C213 C214 C215 121.52(12) . .
C213 C214 N21 119.15(12) . .
C215 C214 N21 119.32(13) . .
C214 C215 C216 118.64(13) . .
C214 C215 H215 120.7 . .
C216 C215 H215 120.7 . .
C211 C216 C215 120.95(13) . .
C211 C216 H216 119.5 . .
C215 C216 H216 119.5 . .
C214 N21 H2A 111.9(14) . .
C214 N21 H2B 112.1(12) . .
H2A N21 H2B 105.6(19) . .
C214 N21 H2C 112.3(13) . .
H2A N21 H2C 108.0(18) . .
H2B N21 H2C 106.6(18) . .

loop_
_geom_bond_atom_site_label_1
_geom_bond_atom_site_label_2
_geom_bond_distance
_geom_bond_site_symmetry_2
C11 C111 1.514(2) .
C11 C121 1.5211(19) .
C11 H11A 0.9900 .
C11 H11B 0.9900 .
C111 C116 1.393(2) .
C111 C112 1.395(2) .
C112 C113 1.391(2) .
C112 H112 0.9500 .
C113 C114 1.394(2) .
C113 H113 0.9500 .
C114 C115 1.399(2) .
C114 N11 1.4196(18) .
C115 C116 1.385(2) .
C115 H115 0.9500 .
C116 H116 0.9500 .
C121 C122 1.391(2) .
C121 C126 1.400(2) .
C122 C123 1.397(2) .
C122 H122 0.9500 .
C123 C124 1.390(2) .
C123 H123 0.9500 .
C124 C125 1.398(2) .
C124 N12 1.4229(17) .
C125 C126 1.389(2) .
C125 H125 0.9500 .
C126 H126 0.9500 .
N11 H1A 0.86(2) .
N11 H1B 0.91(2) .
N12 H1C 0.85(2) .
N12 H1D 0.883(19) .
C21 C211 1.5159(17) .
C21 C211 1.5159(17) 2_657
C21 H21A 0.9900 .
C21 H21B 0.9900 .
C211 C212 1.3930(19) .
C211 C216 1.393(2) .
C212 C213 1.3894(19) .
C212 H212 0.9500 .
C213 C214 1.384(2) .
C213 H213 0.9500 .
C214 C215 1.3867(19) .
C214 N21 1.4631(18) .
C215 C216 1.3950(19) .
C215 H215 0.9500 .
C216 H216 0.9500 .
N21 H2A 0.88(2) .
N21 H2B 0.96(2) .
N21 H2C 0.90(2) .
O1 H1W 0.91(2) .

loop_
_geom_hbond_atom_site_label_D
_geom_hbond_atom_site_label_H
_geom_hbond_atom_site_label_A
_geom_hbond_distance_DH
_geom_hbond_distance_HA
_geom_hbond_distance_DA
_geom_hbond_angle_DHA
_geom_hbond_site_symmetry_A
N11 H1B Cl1 0.91(2) 2.48(2) 3.3875(14) 170.2(18) 4_546
N12 H1C Cl1 0.85(2) 2.59(2) 3.3729(14) 153.0(17) 4_557
N12 H1D Cl1 0.883(19) 2.854(19) 3.6865(15) 157.8(15) 4_547
N21 H2A N12 0.88(2) 2.19(2) 2.9962(18) 154(2) 2_657
N21 H2A O1 0.88(2) 2.36(2) 2.8029(16) 111.4(17) .
N21 H2B N11 0.96(2) 1.94(2) 2.8687(19) 160.9(19) .
N21 H2C Cl1 0.90(2) 2.43(2) 3.1960(14) 143.3(18) 4_556
O1 H1W Cl1 0.91(2) 2.21(2) 3.1183(11) 177(2) 4_546

loop_
_geom_torsion_atom_site_label_1
_geom_torsion_atom_site_label_2
_geom_torsion_atom_site_label_3
_geom_torsion_atom_site_label_4
_geom_torsion
_geom_torsion_site_symmetry_1
C121 C11 C111 C116 81.85(18) .
C121 C11 C111 C112 -98.52(17) .
C116 C111 C112 C113 0.4(2) .
C11 C111 C112 C113 -179.24(13) .
C111 C112 C113 C114 0.3(2) .
C112 C113 C114 C115 -0.7(2) .
C112 C113 C114 N11 -177.12(13) .
C113 C114 C115 C116 0.3(2) .
N11 C114 C115 C116 176.81(13) .
C114 C115 C116 C111 0.4(2) .
C112 C111 C116 C115 -0.8(2) .
C11 C111 C116 C115 178.85(14) .
C111 C11 C121 C122 -136.45(15) .
C111 C11 C121 C126 47.4(2) .
C126 C121 C122 C123 0.6(2) .
C11 C121 C122 C123 -175.75(13) .
C121 C122 C123 C124 0.2(2) .
C122 C123 C124 C125 -1.1(2) .
C122 C123 C124 N12 -177.30(13) .
C123 C124 C125 C126 1.2(2) .
N12 C124 C125 C126 177.43(14) .
C124 C125 C126 C121 -0.5(2) .
C122 C121 C126 C125 -0.4(2) .
C11 C121 C126 C125 175.79(14) .
C211 C21 C211 C212 -142.25(14) 2_657
C211 C21 C211 C216 37.95(10) 2_657
C216 C211 C212 C213 0.0(2) .
C21 C211 C212 C213 -179.78(13) .
C211 C212 C213 C214 -1.2(2) .
C212 C213 C214 C215 1.5(2) .
C212 C213 C214 N21 -177.70(13) .
C213 C214 C215 C216 -0.7(2) .
N21 C214 C215 C216 178.53(13) .
C212 C211 C216 C215 0.8(2) .
C21 C211 C216 C215 -179.37(13) .
C214 C215 C216 C211 -0.5(2) .
